data_7200416
loop_
_publ_author_name
'Massoud, Alshima'a A.'
'Abu-Youssef, Morsy A. M.'
'Vejpravov\'a, Jana Poltierov\'a'
'Langer, Vratislav'
'\"Ohrstr\"om, Lars'

_publ_section_title
;
 Methyl groups control coordination number, stoichiometry, network and
 magnetism in a Cu(ii)-azide-pyrazine (6,3) 2D net
;
_journal_coden_ASTM CRECF4
_journal_issue 2
_journal_name_full CrystEngComm
_journal_page_first 223
_journal_page_last 225
_journal_paper_doi 10.1039/b815264k
_journal_volume 11
_journal_year 2009
_chemical_formula_moiety 'C3 H4 Cu N7'
_chemical_formula_sum 'C3 H4 Cu N7'
_chemical_formula_weight 201.67
_space_group_IT_number 2
_symmetry_cell_setting triclinic
_symmetry_space_group_name_Hall '-P 1'
_symmetry_space_group_name_H-M 'P -1'
_atom_sites_solution_hydrogens geom
_atom_sites_solution_primary direct
_atom_sites_solution_secondary difmap
_audit_creation_method SHELXL-97
_cell_angle_alpha 77.744(2)
_cell_angle_beta 76.991(1)
_cell_angle_gamma 83.633(1)
_cell_formula_units_Z 2
_cell_length_a 5.8645(4)
_cell_length_b 7.5587(5)
_cell_length_c 8.1625(6)
_cell_measurement_reflns_used 2399
_cell_measurement_temperature 173(2)
_cell_measurement_theta_max 26.00
_cell_measurement_theta_min 2.61
_cell_volume 343.75(4)
_computing_cell_refinement 'SAINT (Bruker, 2003)'
_computing_data_collection 'SMART (Bruker, 2003)'
_computing_data_reduction 'SAINT (Bruker, 2003) & SADABS (Sheldrick, 2003)'
_computing_molecular_graphics 'DIAMOND (Brandenburg, 2006)'
_computing_publication_material 'SHELXTL (Bruker, 2003)'
_computing_structure_refinement 'SHELXTL (Bruker, 2003)'
_computing_structure_solution 'SHELXTL (Bruker, 2003)'
_diffrn_ambient_temperature 173(2)
_diffrn_measured_fraction_theta_full 1.000
_diffrn_measured_fraction_theta_max 1.000
_diffrn_measurement_device_type 'Siemens CCD area detector'
_diffrn_measurement_method '\w scans'
_diffrn_radiation_monochromator graphite
_diffrn_radiation_source 'fine-focus sealed tube'
_diffrn_radiation_type MoK\a
_diffrn_radiation_wavelength 0.71073
_diffrn_reflns_av_R_equivalents 0.0549
_diffrn_reflns_av_sigmaI/netI 0.0658
_diffrn_reflns_limit_h_max 7
_diffrn_reflns_limit_h_min -7
_diffrn_reflns_limit_k_max 9
_diffrn_reflns_limit_k_min -9
_diffrn_reflns_limit_l_max 10
_diffrn_reflns_limit_l_min -10
_diffrn_reflns_number 3937
_diffrn_reflns_theta_full 26.00
_diffrn_reflns_theta_max 26.00
_diffrn_reflns_theta_min 2.61
_diffrn_standards_decay_% 0
_diffrn_standards_number 0
_exptl_absorpt_coefficient_mu 3.115
_exptl_absorpt_correction_T_max 0.9816
_exptl_absorpt_correction_T_min 0.7677
_exptl_absorpt_correction_type multi-scan
_exptl_absorpt_process_details 'SADABS (Sheldrick, 2003)'
_exptl_crystal_colour 'dark yellow brown'
_exptl_crystal_density_diffrn 1.948
_exptl_crystal_density_method 'not measured'
_exptl_crystal_description plate
_exptl_crystal_F_000 200
_exptl_crystal_size_max 0.08
_exptl_crystal_size_mid 0.04
_exptl_crystal_size_min 0.01
_refine_diff_density_max 0.516
_refine_diff_density_min -0.446
_refine_diff_density_rms 0.116
_refine_ls_extinction_method none
_refine_ls_goodness_of_fit_ref 1.046
_refine_ls_hydrogen_treatment constr
_refine_ls_matrix_type full
_refine_ls_number_parameters 105
_refine_ls_number_reflns 1350
_refine_ls_number_restraints 0
_refine_ls_restrained_S_all 1.046
_refine_ls_R_factor_all 0.0618
_refine_ls_R_factor_gt 0.0417
_refine_ls_shift/su_max 0.000
_refine_ls_shift/su_mean 0.000
_refine_ls_structure_factor_coef Fsqd
_refine_ls_weighting_details 'calc w=1/[\s^2^(Fo^2^)+(0.0329P)^2^+0.1258P] where P=(Fo^2^+2Fc^2^)/3'
_refine_ls_weighting_scheme calc
_refine_ls_wR_factor_gt 0.0733
_refine_ls_wR_factor_ref 0.0804
_reflns_number_gt 1090
_reflns_number_total 1350
_reflns_threshold_expression >2sigma(I)
_cod_data_source_file B815264K.txt
_cod_data_source_block m
_cod_depositor_comments
;
 Replaced the incorrect bibliographical reference to the original
 publication with a proper one.
 
 Antanas Vaitkus,
 2019-09-17 
;
_cod_database_code 7200416

loop_
_symmetry_equiv_pos_as_xyz
'x, y, z'
'-x, -y, -z'

loop_
_atom_site_label
_atom_site_type_symbol
_atom_site_fract_x
_atom_site_fract_y
_atom_site_fract_z
_atom_site_U_iso_or_equiv
_atom_site_adp_type
_atom_site_occupancy
_atom_site_symmetry_multiplicity
_atom_site_calc_flag
_atom_site_refinement_flags
_atom_site_disorder_assembly
_atom_site_disorder_group
Cu1 Cu 0.23328(9) 0.47625(7) 0.07418(7) 0.01626(18) Uani 1 1 d . . .
N1 N 0.0025(6) 0.3196(5) 0.0489(4) 0.0182(8) Uani 1 1 d . . .
N2 N -0.0456(6) 0.1752(5) 0.1436(5) 0.0230(9) Uani 1 1 d . . .
N3 N -0.0954(8) 0.0397(6) 0.2286(7) 0.0520(14) Uani 1 1 d . . .
N4 N 0.4819(6) 0.6386(5) 0.0622(5) 0.0284(10) Uani 1 1 d . . .
N5 N 0.4561(6) 0.7715(5) 0.1289(5) 0.0202(8) Uani 1 1 d . . .
N6 N 0.4329(7) 0.8946(6) 0.1919(6) 0.0392(11) Uani 1 1 d . . .
N7 N 0.0912(6) 0.4858(4) 0.3319(4) 0.0148(7) Uani 1 1 d . . .
C1 C 0.3853(8) 0.2473(7) 0.4120(6) 0.0331(13) Uani 1 1 d . . .
H1A H 0.3361 0.1604 0.3552 0.059(18) Uiso 1 1 calc R . .
H1B H 0.4363 0.1821 0.5163 0.050(16) Uiso 1 1 calc R . .
H1C H 0.5155 0.3124 0.3344 0.059(18) Uiso 1 1 calc R . .
C2 C 0.1841(7) 0.3797(6) 0.4579(5) 0.0151(9) Uani 1 1 d . . .
C4 C -0.0894(7) 0.6042(6) 0.3731(5) 0.0181(9) Uani 1 1 d . . .
H4 H -0.1550 0.6796 0.2840 0.019(12) Uiso 1 1 calc R . .

loop_
_atom_site_aniso_label
_atom_site_aniso_U_11
_atom_site_aniso_U_22
_atom_site_aniso_U_33
_atom_site_aniso_U_23
_atom_site_aniso_U_13
_atom_site_aniso_U_12
Cu1 0.0127(3) 0.0192(3) 0.0175(3) -0.0099(2) 0.00294(19) -0.00386(19)
N1 0.0196(19) 0.016(2) 0.0189(19) -0.0032(17) -0.0026(15) -0.0051(15)
N2 0.0144(19) 0.023(2) 0.032(2) -0.008(2) -0.0032(16) -0.0007(16)
N3 0.034(3) 0.031(3) 0.078(4) 0.018(3) -0.008(2) -0.009(2)
N4 0.018(2) 0.031(2) 0.040(2) -0.026(2) 0.0068(17) -0.0081(16)
N5 0.0142(18) 0.025(2) 0.023(2) -0.0088(18) -0.0022(15) -0.0034(15)
N6 0.033(2) 0.038(3) 0.056(3) -0.035(2) -0.007(2) 0.0026(19)
N7 0.0173(18) 0.0146(18) 0.0126(18) -0.0053(15) -0.0003(14) -0.0024(14)
C1 0.034(3) 0.038(3) 0.020(3) -0.008(2) -0.001(2) 0.021(2)
C2 0.018(2) 0.018(2) 0.009(2) -0.0034(18) -0.0016(16) 0.0018(17)
C4 0.018(2) 0.019(2) 0.017(2) -0.0061(19) -0.0016(17) 0.0035(17)

loop_
_atom_type_symbol
_atom_type_description
_atom_type_scat_dispersion_real
_atom_type_scat_dispersion_imag
_atom_type_scat_source
C C 0.0033 0.0016 'International Tables Vol C Tables 4.2.6.8 and 6.1.1.4'
H H 0.0000 0.0000 'International Tables Vol C Tables 4.2.6.8 and 6.1.1.4'
N N 0.0061 0.0033 'International Tables Vol C Tables 4.2.6.8 and 6.1.1.4'
Cu Cu 0.3201 1.2651 'International Tables Vol C Tables 4.2.6.8 and 6.1.1.4'

loop_
_geom_angle_atom_site_label_1
_geom_angle_atom_site_label_2
_geom_angle_atom_site_label_3
_geom_angle
_geom_angle_site_symmetry_1
_geom_angle_site_symmetry_3
_geom_angle_publ_flag
N1 Cu1 N4 171.46(15) . . ?
N1 Cu1 N4 97.46(14) . 2_665 ?
N4 Cu1 N4 77.05(16) . 2_665 ?
N1 Cu1 N7 95.96(13) . . ?
N4 Cu1 N7 92.47(14) . . ?
N4 Cu1 N7 137.60(16) 2_665 . ?
N1 Cu1 N1 79.87(15) . 2_565 ?
N4 Cu1 N1 97.35(15) . 2_565 ?
N4 Cu1 N1 121.88(15) 2_665 2_565 ?
N7 Cu1 N1 100.00(13) . 2_565 ?
N2 N1 Cu1 124.3(3) . . ?
N2 N1 Cu1 128.1(3) . 2_565 ?
Cu1 N1 Cu1 100.13(15) . 2_565 ?
N3 N2 N1 177.7(5) . . ?
N5 N4 Cu1 125.5(3) . . ?
N5 N4 Cu1 131.5(3) . 2_665 ?
Cu1 N4 Cu1 102.95(16) . 2_665 ?
N6 N5 N4 179.5(5) . . ?
C2 N7 C4 118.8(3) . . ?
C2 N7 Cu1 121.1(3) . . ?
C4 N7 Cu1 120.0(3) . . ?
C2 C1 H1A 109.5 . . ?
C2 C1 H1B 109.5 . . ?
H1A C1 H1B 109.5 . . ?
C2 C1 H1C 109.5 . . ?
H1A C1 H1C 109.5 . . ?
H1B C1 H1C 109.5 . . ?
N7 C2 C4 119.0(4) . 2_566 ?
N7 C2 C1 118.8(4) . . ?
C4 C2 C1 122.1(4) 2_566 . ?
N7 C4 C2 122.1(4) . 2_566 ?
N7 C4 H4 118.9 . . ?
C2 C4 H4 118.9 2_566 . ?

loop_
_geom_bond_atom_site_label_1
_geom_bond_atom_site_label_2
_geom_bond_distance
_geom_bond_site_symmetry_2
_geom_bond_publ_flag
Cu1 N1 1.965(3) . ?
Cu1 N4 1.981(4) . ?
Cu1 N4 2.009(3) 2_665 ?
Cu1 N7 2.095(3) . ?
Cu1 N1 2.190(4) 2_565 ?
N1 N2 1.216(5) . ?
N1 Cu1 2.190(4) 2_565 ?
N2 N3 1.136(5) . ?
N4 N5 1.220(5) . ?
N4 Cu1 2.009(3) 2_665 ?
N5 N6 1.136(5) . ?
N7 C2 1.343(5) . ?
N7 C4 1.339(5) . ?
C1 C2 1.494(5) . ?
C1 H1A 0.9800 . ?
C1 H1B 0.9800 . ?
C1 H1C 0.9800 . ?
C2 C4 1.392(5) 2_566 ?
C4 C2 1.392(5) 2_566 ?
C4 H4 0.9500 . ?

loop_
_geom_hbond_atom_site_label_D
_geom_hbond_atom_site_label_H
_geom_hbond_atom_site_label_A
_geom_hbond_distance_DH
_geom_hbond_distance_HA
_geom_hbond_distance_DA
_geom_hbond_angle_DHA
_geom_hbond_site_symmetry_A
C1 H1A N6 0.98 2.59 3.473(6) 150.6 1_545
C1 H1B N6 0.98 2.60 3.545(7) 163.2 2_666

loop_
_geom_torsion_atom_site_label_1
_geom_torsion_atom_site_label_2
_geom_torsion_atom_site_label_3
_geom_torsion_atom_site_label_4
_geom_torsion
_geom_torsion_site_symmetry_1
_geom_torsion_site_symmetry_2
_geom_torsion_site_symmetry_3
_geom_torsion_site_symmetry_4
_geom_torsion_publ_flag
N4 Cu1 N1 N2 136.8(10) . . . . ?
N4 Cu1 N1 N2 87.2(3) 2_665 . . . ?
N7 Cu1 N1 N2 -52.4(3) . . . . ?
N1 Cu1 N1 N2 -151.6(4) 2_565 . . . ?
N4 Cu1 N1 Cu1 -71.7(11) . . . 2_565 ?
N4 Cu1 N1 Cu1 -121.18(16) 2_665 . . 2_565 ?
N7 Cu1 N1 Cu1 99.13(14) . . . 2_565 ?
N1 Cu1 N1 Cu1 0.0 2_565 . . 2_565 ?
Cu1 N1 N2 N3 -177(11) . . . . ?
Cu1 N1 N2 N3 40(11) 2_565 . . . ?
N1 Cu1 N4 N5 131.0(9) . . . . ?
N4 Cu1 N4 N5 -178.3(5) 2_665 . . . ?
N7 Cu1 N4 N5 -39.8(4) . . . . ?
N1 Cu1 N4 N5 60.6(4) 2_565 . . . ?
N1 Cu1 N4 Cu1 -50.7(11) . . . 2_665 ?
N4 Cu1 N4 Cu1 -0.001(2) 2_665 . . 2_665 ?
N7 Cu1 N4 Cu1 138.46(18) . . . 2_665 ?
N1 Cu1 N4 Cu1 -121.12(17) 2_565 . . 2_665 ?
Cu1 N4 N5 N6 107(58) . . . . ?
Cu1 N4 N5 N6 -71(59) 2_665 . . . ?
N1 Cu1 N7 C2 99.5(3) . . . . ?
N4 Cu1 N7 C2 -81.8(3) . . . . ?
N4 Cu1 N7 C2 -8.4(4) 2_665 . . . ?
N1 Cu1 N7 C2 -179.7(3) 2_565 . . . ?
N1 Cu1 N7 C4 -83.2(3) . . . . ?
N4 Cu1 N7 C4 95.5(3) . . . . ?
N4 Cu1 N7 C4 168.9(3) 2_665 . . . ?
N1 Cu1 N7 C4 -2.5(3) 2_565 . . . ?
C4 N7 C2 C4 0.2(7) . . . 2_566 ?
Cu1 N7 C2 C4 177.5(3) . . . 2_566 ?
C4 N7 C2 C1 179.9(4) . . . . ?
Cu1 N7 C2 C1 -2.8(5) . . . . ?
C2 N7 C4 C2 -0.2(7) . . . 2_566 ?
Cu1 N7 C4 C2 -177.5(3) . . . 2_566 ?
